data_4339395
loop_
_publ_author_name
'Giessmann, Stephan'
'Blaurock, Steffen'
'Lorenz, Volker'
'Edelmann, Frank T.'

_publ_section_title
;
 Structural varieties in heterobimetallic lanthanide disiloxanediolates:
 &quot;inorganic metallocenes&quot; versus in-plane metallacrowns.
;
_journal_issue 24
_journal_name_full 'Inorganic chemistry'
_journal_page_first 10383
_journal_page_last 10389
_journal_paper_doi 10.1021/ic701227n
_journal_volume 46
_journal_year 2007
_chemical_formula_sum 'C60 H69.29 Cl Li2 O11.64 Sc Si4'
_chemical_formula_weight 1183.38
_chemical_name_systematic
; 
 ? 
;
_space_group_IT_number 61
_symmetry_cell_setting orthorhombic
_symmetry_space_group_name_Hall '-P 2ac 2ab'
_symmetry_space_group_name_H-M 'P b c a'
_atom_sites_solution_hydrogens geom
_atom_sites_solution_primary direct
_atom_sites_solution_secondary difmap
_audit_creation_method SHELXL-97
_cell_angle_alpha 90.00
_cell_angle_beta 90.00
_cell_angle_gamma 90.00
_cell_formula_units_Z 8
_cell_length_a 17.0335(19)
_cell_length_b 20.649(2)
_cell_length_c 35.785(4)
_cell_measurement_reflns_used 276
_cell_measurement_temperature 210(2)
_cell_measurement_theta_max 29.60
_cell_measurement_theta_min 2.28
_cell_volume 12586(2)
_computing_cell_refinement 'Bruker SAINT'
_computing_data_collection 'Bruker SMART'
_computing_data_reduction 'Bruker SAINT'
_computing_molecular_graphics 'Bruker SHELXTL PLUS'
_computing_publication_material 'Bruker SHELXTL PLUS'
_computing_structure_refinement 'SHELXL-97 (Sheldrick, 1997)'
_computing_structure_solution 'SHELXS-97 (Sheldrick, 1990)'
_diffrn_ambient_temperature 210(2)
_diffrn_measured_fraction_theta_full 0.868
_diffrn_measured_fraction_theta_max 0.868
_diffrn_measurement_device_type 'Bruker CCD SMART'
_diffrn_measurement_method phi-scans
_diffrn_radiation_monochromator graphite
_diffrn_radiation_source 'fine-focus sealed tube'
_diffrn_radiation_type MoK\a
_diffrn_radiation_wavelength 0.71073
_diffrn_reflns_av_R_equivalents 0.0270
_diffrn_reflns_av_sigmaI/netI 0.0323
_diffrn_reflns_limit_h_max 23
_diffrn_reflns_limit_h_min -20
_diffrn_reflns_limit_k_max 28
_diffrn_reflns_limit_k_min -8
_diffrn_reflns_limit_l_max 48
_diffrn_reflns_limit_l_min -44
_diffrn_reflns_number 38949
_diffrn_reflns_theta_full 29.60
_diffrn_reflns_theta_max 29.60
_diffrn_reflns_theta_min 2.28
_exptl_absorpt_coefficient_mu 0.292
_exptl_absorpt_correction_T_max 0.8921
_exptl_absorpt_correction_T_min 0.8443
_exptl_absorpt_correction_type multi-scan
_exptl_absorpt_process_details SADABS
_exptl_crystal_colour colorless
_exptl_crystal_density_diffrn 1.249
_exptl_crystal_density_method 'not measured'
_exptl_crystal_description needle
_exptl_crystal_F_000 4979
_exptl_crystal_size_max 0.60
_exptl_crystal_size_mid 0.40
_exptl_crystal_size_min 0.40
_refine_diff_density_max 0.450
_refine_diff_density_min -0.400
_refine_diff_density_rms 0.049
_refine_ls_extinction_method none
_refine_ls_goodness_of_fit_ref 1.009
_refine_ls_hydrogen_treatment mixed
_refine_ls_matrix_type full
_refine_ls_number_parameters 1003
_refine_ls_number_reflns 15373
_refine_ls_number_restraints 0
_refine_ls_restrained_S_all 1.009
_refine_ls_R_factor_all 0.0775
_refine_ls_R_factor_gt 0.0528
_refine_ls_shift/su_max 0.807
_refine_ls_shift/su_mean 0.034
_refine_ls_structure_factor_coef Fsqd
_refine_ls_weighting_details 'calc w=1/[\s^2^(Fo^2^)+(0.0696P)^2^+6.8778P] where P=(Fo^2^+2Fc^2^)/3'
_refine_ls_weighting_scheme calc
_refine_ls_wR_factor_gt 0.1263
_refine_ls_wR_factor_ref 0.1400
_reflns_number_gt 11539
_reflns_number_total 15373
_reflns_threshold_expression >2sigma(I)
_cod_data_source_file ic701227n-file002.cif
_cod_data_source_block c2083
_cod_depositor_comments
;
The following automatic conversions were performed:

'_exptl_absorpt_correction_type' value 'multiscan' changed to
'multi-scan' according to
/usr/data/users/saulius/automatic-downloads/retrospective/ACS/lib/dictionaries/cif_core.dic
dictionary named 'cif_core.dic' version 2.4.2 from 2011-04-26.

Automatic conversion script
Id: cif_fix_values 2281 2013-09-26 08:29:07Z andrius 
;
_cod_original_sg_symbol_H-M Pbca
_cod_database_code 4339395

loop_
_symmetry_equiv_pos_as_xyz
'x, y, z'
'-x+1/2, -y, z+1/2'
'-x, y+1/2, -z+1/2'
'x+1/2, -y+1/2, -z'
'-x, -y, -z'
'x-1/2, y, -z-1/2'
'x, -y-1/2, z-1/2'
'-x-1/2, y-1/2, z'

loop_
_atom_site_label
_atom_site_type_symbol
_atom_site_fract_x
_atom_site_fract_y
_atom_site_fract_z
_atom_site_U_iso_or_equiv
_atom_site_adp_type
_atom_site_occupancy
_atom_site_symmetry_multiplicity
_atom_site_calc_flag
_atom_site_refinement_flags
_atom_site_disorder_assembly
_atom_site_disorder_group
Sc1 Sc 0.29153(2) 0.204892(18) 0.121367(9) 0.02571(9) Uani 1 1 d . A .
Si1 Si 0.23350(3) 0.16763(3) 0.034615(14) 0.02664(12) Uani 1 1 d . . .
Si2 Si 0.10514(3) 0.20188(3) 0.091192(15) 0.03086(13) Uani 1 1 d . . .
Si3 Si 0.34871(4) 0.19892(3) 0.210989(15) 0.03211(13) Uani 1 1 d . . .
Si4 Si 0.47764(3) 0.19165(3) 0.151875(15) 0.02789(12) Uani 1 1 d . . .
Cl1 Cl 0.30244(4) 0.32423(3) 0.112360(17) 0.04538(15) Uani 1 1 d . . .
O1 O 0.29897(8) 0.18707(7) 0.06484(4) 0.0286(3) Uani 1 1 d . . .
O2 O 0.14534(9) 0.17991(7) 0.05141(4) 0.0330(3) Uani 1 1 d . . .
O3 O 0.16996(9) 0.20354(8) 0.12383(4) 0.0343(3) Uani 1 1 d . A .
O4 O 0.28356(9) 0.20743(7) 0.17885(4) 0.0329(3) Uani 1 1 d . A .
O5 O 0.43488(9) 0.18221(7) 0.19273(4) 0.0341(3) Uani 1 1 d . . .
O6 O 0.41260(8) 0.19586(7) 0.11964(4) 0.0284(3) Uani 1 1 d . . .
O7 O 0.47446(11) 0.27605(9) 0.04322(5) 0.0493(4) Uani 1 1 d . . .
O8 O 0.47469(11) 0.14866(10) 0.03254(5) 0.0508(4) Uani 1 1 d . . .
O9 O 0.28533(11) 0.09484(8) 0.12913(5) 0.0466(4) Uani 1 1 d . A .
Li1 Li 0.4107(2) 0.2048(2) 0.06570(10) 0.0369(8) Uani 1 1 d . . .
Li2 Li 0.1727(3) 0.2235(4) 0.17658(12) 0.078(2) Uani 1 1 d . . .
C1 C 0.24613(13) 0.21504(11) -0.00952(6) 0.0327(4) Uani 1 1 d . . .
C2 C 0.29096(16) 0.27118(12) -0.01020(7) 0.0447(6) Uani 1 1 d . . .
C3 C 0.30432(19) 0.30497(16) -0.04329(9) 0.0579(8) Uani 1 1 d . . .
C4 C 0.27239(19) 0.28336(17) -0.07597(8) 0.0607(8) Uani 1 1 d . . .
C5 C 0.2269(2) 0.22888(18) -0.07633(8) 0.0622(8) Uani 1 1 d . . .
C6 C 0.21390(17) 0.19447(14) -0.04316(7) 0.0470(6) Uani 1 1 d . . .
C7 C 0.24070(14) 0.08014(11) 0.02163(6) 0.0359(5) Uani 1 1 d . . .
C8 C 0.19710(19) 0.03217(14) 0.03912(10) 0.0574(7) Uani 1 1 d . . .
C9 C 0.2100(3) -0.03328(17) 0.03148(15) 0.0871(13) Uani 1 1 d . . .
C10 C 0.2645(3) -0.05107(17) 0.00555(14) 0.0922(14) Uani 1 1 d . . .
H10 H 0.2728 -0.0947 0.0003 0.111 Uiso 1 1 calc R . .
C11 C 0.3068(3) -0.00503(17) -0.01261(12) 0.0832(12) Uani 1 1 d . . .
H11 H 0.3434 -0.0172 -0.0306 0.100 Uiso 1 1 calc R . .
C12 C 0.2959(2) 0.05973(15) -0.00458(8) 0.0565(7) Uani 1 1 d . . .
C13 C 0.05785(14) 0.28299(11) 0.08450(6) 0.0355(5) Uani 1 1 d . . .
C14 C 0.10373(18) 0.33744(13) 0.07643(8) 0.0489(6) Uani 1 1 d . . .
C15 C 0.0686(2) 0.39758(14) 0.07016(9) 0.0582(8) Uani 1 1 d . . .
C16 C -0.0114(2) 0.40437(15) 0.07198(9) 0.0609(8) Uani 1 1 d . . .
C17 C -0.0568(2) 0.35209(16) 0.08005(9) 0.0615(8) Uani 1 1 d . . .
C18 C -0.02313(17) 0.29174(14) 0.08630(8) 0.0473(6) Uani 1 1 d . . .
C19 C 0.02394(14) 0.14284(12) 0.10030(7) 0.0415(5) Uani 1 1 d . . .
C20 C -0.00224(18) 0.09992(14) 0.07378(10) 0.0548(7) Uani 1 1 d . . .
C21 C -0.0668(2) 0.05892(17) 0.08077(14) 0.0742(10) Uani 1 1 d . . .
C22 C -0.1044(2) 0.0621(2) 0.11494(14) 0.0842(13) Uani 1 1 d . . .
C23 C -0.0795(2) 0.1041(2) 0.14125(12) 0.0822(12) Uani 1 1 d . . .
H23 H -0.1051 0.1059 0.1642 0.099 Uiso 1 1 calc R . .
C24 C -0.01651(19) 0.14455(18) 0.13443(9) 0.0629(8) Uani 1 1 d . . .
C25 C 0.32551(15) 0.13003(12) 0.24298(6) 0.0401(5) Uani 1 1 d . . .
C26 C 0.3700(2) 0.07378(14) 0.24415(7) 0.0544(7) Uani 1 1 d . . .
C27 C 0.3479(3) 0.02187(16) 0.26687(9) 0.0690(9) Uani 1 1 d . . .
C28 C 0.2816(2) 0.0265(2) 0.28854(10) 0.0725(11) Uani 1 1 d . . .
C29 C 0.2382(2) 0.0816(2) 0.28884(10) 0.0788(11) Uani 1 1 d . . .
C30 C 0.26003(19) 0.13281(18) 0.26615(8) 0.0611(8) Uani 1 1 d . . .
C31 C 0.35495(15) 0.27495(13) 0.23925(7) 0.0442(6) Uani 1 1 d . . .
C32 C 0.3509(3) 0.33415(16) 0.22162(11) 0.0788(12) Uani 1 1 d . . .
C33 C 0.3562(3) 0.3924(2) 0.24121(14) 0.120(2) Uani 1 1 d . . .
H33 H 0.3533 0.4316 0.2286 0.144 Uiso 1 1 calc R . .
C34 C 0.3657(3) 0.3913(3) 0.27871(15) 0.1073(18) Uani 1 1 d . . .
C35 C 0.3703(2) 0.3353(2) 0.29724(11) 0.0805(12) Uani 1 1 d . . .
C36 C 0.36398(19) 0.27644(19) 0.27784(8) 0.0605(8) Uani 1 1 d . . .
C37 C 0.54424(13) 0.12025(11) 0.14424(6) 0.0330(4) Uani 1 1 d . . .
C38 C 0.61178(16) 0.12634(14) 0.12257(7) 0.0454(6) Uani 1 1 d . . .
C39 C 0.65806(18) 0.07319(16) 0.11344(9) 0.0575(7) Uani 1 1 d . . .
C40 C 0.63751(19) 0.01311(16) 0.12559(9) 0.0586(8) Uani 1 1 d . . .
C41 C 0.5715(2) 0.00508(14) 0.14697(8) 0.0544(7) Uani 1 1 d . . .
C42 C 0.52556(16) 0.05837(12) 0.15650(7) 0.0421(5) Uani 1 1 d . . .
C43 C 0.54146(15) 0.26522(11) 0.15344(6) 0.0399(5) Uani 1 1 d . . .
C44 C 0.61220(17) 0.26659(16) 0.17266(7) 0.0525(7) Uani 1 1 d . . .
C45 C 0.6579(3) 0.3224(2) 0.17422(10) 0.0805(13) Uani 1 1 d . . .
C46 C 0.6369(3) 0.3751(2) 0.15568(14) 0.1083(18) Uani 1 1 d . . .
C47 C 0.5687(3) 0.37515(19) 0.13569(16) 0.127(2) Uani 1 1 d . . .
H47 H 0.5539 0.4121 0.1226 0.152 Uiso 1 1 calc R . .
C48 C 0.5213(3) 0.32092(15) 0.13475(12) 0.0822(13) Uani 1 1 d . . .
C49 C 0.4618(3) 0.34393(18) 0.04031(12) 0.0675(9) Uani 1 1 d . . .
C50 C 0.5162(2) 0.25093(18) 0.01184(8) 0.0597(8) Uani 1 1 d . . .
C51 C 0.54244(19) 0.18518(18) 0.02148(9) 0.0621(8) Uani 1 1 d . . .
C52 C 0.4903(3) 0.08190(17) 0.03727(10) 0.0660(9) Uani 1 1 d . . .
C53 C 0.2354(3) 0.06371(17) 0.15600(11) 0.0799(12) Uani 1 1 d . . .
C54 C 0.3371(2) 0.04925(14) 0.11163(10) 0.0523(7) Uani 1 1 d . . .
O10 O 0.1340(3) 0.0023(2) 0.17341(13) 0.0892(16) Uani 0.598(5) 1 d P A 1
C55 C 0.1762(4) 0.0254(3) 0.14310(17) 0.0602(14) Uani 0.598(5) 1 d P A 1
C56 C 0.0670(4) -0.0345(3) 0.1613(3) 0.107(3) Uani 0.598(5) 1 d P A 1
H56A H 0.0382 -0.0494 0.1827 0.160 Uiso 0.598(5) 1 calc PR A 1
H56B H 0.0843 -0.0710 0.1469 0.160 Uiso 0.598(5) 1 calc PR A 1
H56C H 0.0337 -0.0076 0.1462 0.160 Uiso 0.598(5) 1 calc PR A 1
H53A H 0.2196(18) 0.0895(16) 0.1730(9) 0.058(9) Uiso 1 1 d . B 1
H53B H 0.272(3) 0.023(3) 0.1724(15) 0.15(2) Uiso 1 1 d . C 1
H55A H 0.149(3) 0.055(2) 0.1307(13) 0.042(12) Uiso 0.598(5) 1 d P A 1
H55B H 0.181(6) 0.000(5) 0.130(2) 0.12(4) Uiso 0.598(5) 1 d P A 1
C55F C 0.2329(8) -0.0070(4) 0.1476(4) 0.085(3) Uani 0.402(5) 1 d P A 2
H55C H 0.2201 -0.0329 0.1694 0.101 Uiso 0.402(5) 1 calc PR A 2
H55D H 0.1977 -0.0174 0.1272 0.101 Uiso 0.402(5) 1 calc PR A 2
C56F C 0.3185(7) -0.0122(4) 0.1367(3) 0.088(3) Uani 0.402(5) 1 d P A 2
H56D H 0.3278 -0.0518 0.1228 0.106 Uiso 0.402(5) 1 calc PR A 2
H56E H 0.3516 -0.0125 0.1588 0.106 Uiso 0.402(5) 1 calc PR A 2
O11 O 0.1361(7) 0.3236(5) 0.1886(2) 0.067(3) Uani 0.513(12) 1 d P D 1
O12 O 0.1064(3) 0.2076(5) 0.21817(16) 0.0680(19) Uani 0.513(12) 1 d P D 1
C57 C 0.1606(6) 0.3849(5) 0.1775(2) 0.080(3) Uani 0.513(12) 1 d P D 1
H57A H 0.1847 0.3821 0.1533 0.120 Uiso 0.513(12) 1 calc PR D 1
H57B H 0.1979 0.4014 0.1952 0.120 Uiso 0.513(12) 1 calc PR D 1
H57C H 0.1162 0.4134 0.1763 0.120 Uiso 0.513(12) 1 calc PR D 1
C58 C 0.0977(7) 0.3205(6) 0.2237(2) 0.091(3) Uani 0.513(12) 1 d P D 1
H58A H 0.1360 0.3266 0.2434 0.109 Uiso 0.513(12) 1 calc PR D 1
H58B H 0.0598 0.3555 0.2254 0.109 Uiso 0.513(12) 1 calc PR D 1
C59 C 0.0584(8) 0.2602(9) 0.2292(4) 0.074(5) Uani 0.513(12) 1 d P D 1
H59A H 0.0102 0.2598 0.2147 0.089 Uiso 0.513(12) 1 calc PR D 1
H59B H 0.0446 0.2556 0.2553 0.089 Uiso 0.513(12) 1 calc PR D 1
C60 C 0.0725(6) 0.1467(7) 0.2284(3) 0.077(3) Uani 0.513(12) 1 d P D 1
H60A H 0.1062 0.1122 0.2204 0.116 Uiso 0.513(12) 1 calc PR D 1
H60B H 0.0221 0.1422 0.2167 0.116 Uiso 0.513(12) 1 calc PR D 1
H60C H 0.0664 0.1449 0.2551 0.116 Uiso 0.513(12) 1 calc PR D 1
O11F O 0.1044(5) 0.2846(5) 0.19139(15) 0.078(3) Uani 0.487(12) 1 d P D 2
O12F O 0.1040(4) 0.1643(7) 0.21722(19) 0.079(3) Uani 0.487(12) 1 d P D 2
C57F C 0.1260(16) 0.3496(9) 0.1838(6) 0.119(7) Uani 0.487(12) 1 d P D 2
H57D H 0.1379 0.3542 0.1577 0.178 Uiso 0.487(12) 1 calc PR D 2
H57E H 0.1713 0.3609 0.1984 0.178 Uiso 0.487(12) 1 calc PR D 2
H57F H 0.0833 0.3779 0.1902 0.178 Uiso 0.487(12) 1 calc PR D 2
C58F C 0.0854(9) 0.2739(13) 0.2308(5) 0.087(6) Uani 0.487(12) 1 d P D 2
H58C H 0.1323 0.2765 0.2461 0.104 Uiso 0.487(12) 1 calc PR D 2
H58D H 0.0481 0.3061 0.2395 0.104 Uiso 0.487(12) 1 calc PR D 2
C59F C 0.0512(5) 0.2090(8) 0.2328(2) 0.084(4) Uani 0.487(12) 1 d P D 2
H59C H 0.0020 0.2080 0.2192 0.101 Uiso 0.487(12) 1 calc PR D 2
H59D H 0.0407 0.1978 0.2586 0.101 Uiso 0.487(12) 1 calc PR D 2
C60F C 0.0815(6) 0.1003(7) 0.2234(3) 0.100(4) Uani 0.487(12) 1 d P D 2
H60D H 0.1189 0.0717 0.2121 0.150 Uiso 0.487(12) 1 calc PR D 2
H60E H 0.0306 0.0930 0.2127 0.150 Uiso 0.487(12) 1 calc PR D 2
H60F H 0.0794 0.0922 0.2498 0.150 Uiso 0.487(12) 1 calc PR D 2
H2 H 0.3144(17) 0.2872(13) 0.0129(8) 0.052(8) Uiso 1 1 d . . .
H3 H 0.332(2) 0.3424(18) -0.0440(10) 0.081(11) Uiso 1 1 d . . .
H4 H 0.2818(19) 0.3067(16) -0.0981(10) 0.070(10) Uiso 1 1 d . . .
H5 H 0.204(2) 0.2101(17) -0.0985(10) 0.075(10) Uiso 1 1 d . . .
H6 H 0.1819(16) 0.1553(14) -0.0441(7) 0.046(7) Uiso 1 1 d . . .
H8 H 0.1611(17) 0.0441(13) 0.0562(8) 0.045(8) Uiso 1 1 d . . .
H9 H 0.181(3) -0.063(2) 0.0445(12) 0.111(15) Uiso 1 1 d . . .
H12 H 0.327(2) 0.0935(19) -0.0184(10) 0.090(12) Uiso 1 1 d . . .
H14 H 0.1581(19) 0.3347(14) 0.0766(8) 0.051(8) Uiso 1 1 d . . .
H15 H 0.101(2) 0.4308(18) 0.0639(9) 0.077(11) Uiso 1 1 d . . .
H16 H -0.0367(19) 0.4450(17) 0.0676(9) 0.071(10) Uiso 1 1 d . . .
H17 H -0.106(2) 0.3534(17) 0.0812(9) 0.072(11) Uiso 1 1 d . . .
H18 H -0.0554(17) 0.2573(14) 0.0922(8) 0.049(8) Uiso 1 1 d . . .
H20 H 0.0204(14) 0.0959(11) 0.0518(7) 0.028(6) Uiso 1 1 d . . .
H21 H -0.0730(18) 0.0341(15) 0.0604(8) 0.053(9) Uiso 1 1 d . . .
H22 H -0.152(2) 0.032(2) 0.1188(11) 0.101(13) Uiso 1 1 d . . .
H24 H 0.004(2) 0.1754(19) 0.1551(11) 0.097(13) Uiso 1 1 d . . .
H26 H 0.4171(17) 0.0700(13) 0.2310(8) 0.051(8) Uiso 1 1 d . . .
H27 H 0.3806(19) -0.0110(16) 0.2641(8) 0.057(9) Uiso 1 1 d . . .
H28 H 0.269(2) -0.0087(18) 0.3006(10) 0.082(11) Uiso 1 1 d . . .
H29 H 0.186(3) 0.079(2) 0.3039(12) 0.119(15) Uiso 1 1 d . . .
H30 H 0.224(2) 0.1713(17) 0.2633(9) 0.075(10) Uiso 1 1 d . . .
H32 H 0.353(2) 0.3349(18) 0.1969(11) 0.082(12) Uiso 1 1 d . . .
H34 H 0.376(3) 0.435(2) 0.2925(13) 0.124(15) Uiso 1 1 d . . .
H35 H 0.373(3) 0.331(2) 0.3223(13) 0.109(15) Uiso 1 1 d . . .
H36 H 0.3596(17) 0.2349(15) 0.2902(8) 0.055(9) Uiso 1 1 d . . .
H38 H 0.6237(18) 0.1672(16) 0.1131(8) 0.060(9) Uiso 1 1 d . . .
H39 H 0.7051(19) 0.0789(15) 0.0982(9) 0.065(9) Uiso 1 1 d . . .
H40 H 0.667(2) -0.0226(18) 0.1194(9) 0.077(11) Uiso 1 1 d . . .
H41 H 0.5539(19) -0.0357(16) 0.1548(9) 0.069(10) Uiso 1 1 d . . .
H42 H 0.4815(16) 0.0520(12) 0.1721(7) 0.042(7) Uiso 1 1 d . . .
H44 H 0.6290(17) 0.2268(14) 0.1859(8) 0.055(8) Uiso 1 1 d . . .
H45 H 0.699(2) 0.321(2) 0.1889(12) 0.098(14) Uiso 1 1 d . . .
H46 H 0.665(3) 0.414(3) 0.1575(14) 0.137(18) Uiso 1 1 d . . .
H48 H 0.473(2) 0.3233(18) 0.1233(10) 0.082(12) Uiso 1 1 d . . .
H49A H 0.508(2) 0.3650(18) 0.0455(10) 0.080(12) Uiso 1 1 d . . .
H49B H 0.430(2) 0.3533(18) 0.0177(11) 0.092(12) Uiso 1 1 d . . .
H49C H 0.422(3) 0.356(2) 0.0602(12) 0.107(15) Uiso 1 1 d . . .
H50A H 0.559(2) 0.2796(16) 0.0059(9) 0.067(9) Uiso 1 1 d . . .
H50B H 0.4790(19) 0.2479(15) -0.0108(9) 0.070(9) Uiso 1 1 d . . .
H51A H 0.584(2) 0.1842(17) 0.0433(10) 0.079(11) Uiso 1 1 d . . .
H51B H 0.562(2) 0.1644(16) 0.0005(10) 0.075(10) Uiso 1 1 d . . .
H52A H 0.437(2) 0.0579(17) 0.0406(10) 0.081(11) Uiso 1 1 d . . .
H52B H 0.525(2) 0.0724(19) 0.0589(11) 0.098(13) Uiso 1 1 d . . .
H52C H 0.516(2) 0.0683(19) 0.0125(12) 0.100(13) Uiso 1 1 d . . .
H54A H 0.379(3) 0.070(2) 0.1065(13) 0.117(17) Uiso 1 1 d . . .
H54B H 0.318(2) 0.0318(19) 0.0873(11) 0.088(12) Uiso 1 1 d . . .
H54C H 0.362(5) 0.020(4) 0.129(2) 0.11(3) Uiso 0.598(5) 1 d P . .

loop_
_atom_site_aniso_label
_atom_site_aniso_U_11
_atom_site_aniso_U_22
_atom_site_aniso_U_33
_atom_site_aniso_U_23
_atom_site_aniso_U_13
_atom_site_aniso_U_12
Sc1 0.0249(2) 0.03183(18) 0.02043(16) 0.00135(13) 0.00090(13) 0.00148(14)
Si1 0.0263(3) 0.0308(3) 0.0228(2) 0.0000(2) -0.0008(2) 0.0002(2)
Si2 0.0234(3) 0.0418(3) 0.0274(3) 0.0050(2) 0.0015(2) 0.0028(2)
Si3 0.0328(3) 0.0428(3) 0.0207(2) 0.0018(2) -0.0001(2) 0.0041(2)
Si4 0.0260(3) 0.0335(3) 0.0242(2) 0.0020(2) -0.0020(2) -0.0002(2)
Cl1 0.0548(4) 0.0317(3) 0.0497(3) 0.0033(2) -0.0076(3) 0.0027(2)
O1 0.0254(8) 0.0375(7) 0.0229(6) -0.0009(5) 0.0010(5) -0.0003(6)
O2 0.0263(8) 0.0437(8) 0.0289(7) -0.0009(6) 0.0004(6) 0.0001(6)
O3 0.0250(8) 0.0529(9) 0.0251(7) 0.0050(6) 0.0016(5) 0.0049(6)
O4 0.0303(9) 0.0457(8) 0.0227(6) 0.0014(6) 0.0017(5) 0.0066(6)
O5 0.0320(9) 0.0458(8) 0.0245(7) 0.0043(6) 0.0000(6) 0.0054(6)
O6 0.0264(8) 0.0351(7) 0.0237(6) 0.0024(5) -0.0007(5) 0.0001(6)
O7 0.0469(12) 0.0610(11) 0.0401(9) 0.0054(8) 0.0093(8) -0.0070(8)
O8 0.0413(11) 0.0654(12) 0.0457(10) -0.0085(8) 0.0120(8) 0.0001(8)
O9 0.0592(12) 0.0326(8) 0.0481(9) 0.0038(7) 0.0154(8) -0.0034(7)
Li1 0.032(2) 0.053(2) 0.0257(16) 0.0039(15) 0.0020(14) -0.0026(16)
Li2 0.045(3) 0.162(6) 0.027(2) 0.001(3) 0.0038(19) 0.039(3)
C1 0.0289(12) 0.0403(11) 0.0289(10) 0.0045(8) 0.0010(8) 0.0063(8)
C2 0.0450(16) 0.0450(13) 0.0441(13) 0.0105(11) -0.0013(11) -0.0009(11)
C3 0.0520(19) 0.0561(17) 0.0655(18) 0.0270(14) 0.0085(14) -0.0007(13)
C4 0.0536(19) 0.082(2) 0.0463(15) 0.0323(15) 0.0102(13) 0.0137(15)
C5 0.068(2) 0.088(2) 0.0305(13) 0.0085(13) -0.0057(12) 0.0163(17)
C6 0.0491(16) 0.0587(16) 0.0332(12) 0.0046(10) -0.0065(10) 0.0002(12)
C7 0.0367(13) 0.0348(10) 0.0362(11) -0.0039(9) -0.0080(9) 0.0020(9)
C8 0.053(2) 0.0420(14) 0.077(2) 0.0006(13) -0.0014(16) -0.0076(12)
C9 0.080(3) 0.0405(16) 0.141(4) 0.005(2) -0.022(3) -0.0201(17)
C10 0.088(3) 0.0461(18) 0.143(4) -0.036(2) -0.030(3) 0.0120(18)
C11 0.093(3) 0.061(2) 0.095(3) -0.0329(19) -0.003(2) 0.024(2)
C12 0.064(2) 0.0511(15) 0.0543(16) -0.0117(13) 0.0030(14) 0.0137(14)
C13 0.0344(13) 0.0449(12) 0.0271(10) -0.0018(8) -0.0028(8) 0.0072(9)
C14 0.0439(17) 0.0507(15) 0.0520(15) 0.0080(11) -0.0056(12) 0.0033(12)
C15 0.072(2) 0.0444(15) 0.0579(17) 0.0054(12) -0.0088(15) 0.0026(14)
C16 0.074(2) 0.0512(16) 0.0576(17) -0.0016(13) -0.0029(15) 0.0269(16)
C17 0.047(2) 0.068(2) 0.070(2) 0.0003(15) 0.0045(15) 0.0269(15)
C18 0.0377(15) 0.0556(15) 0.0486(14) 0.0011(12) 0.0009(11) 0.0095(12)
C19 0.0257(13) 0.0510(13) 0.0478(13) 0.0163(11) -0.0019(9) 0.0019(10)
C20 0.0410(17) 0.0537(16) 0.0697(19) 0.0113(14) -0.0045(14) -0.0042(12)
C21 0.052(2) 0.0545(18) 0.116(3) 0.012(2) -0.021(2) -0.0088(15)
C22 0.037(2) 0.077(2) 0.139(4) 0.058(3) 0.004(2) -0.0087(16)
C23 0.049(2) 0.098(3) 0.099(3) 0.045(2) 0.0179(19) -0.0075(19)
C24 0.0433(18) 0.086(2) 0.0597(18) 0.0266(17) 0.0111(13) -0.0033(15)
C25 0.0390(14) 0.0558(14) 0.0256(10) 0.0081(9) -0.0061(9) -0.0030(11)
C26 0.069(2) 0.0575(16) 0.0365(13) 0.0074(11) 0.0043(13) 0.0012(14)
C27 0.094(3) 0.0515(17) 0.0610(19) 0.0121(14) -0.0130(18) 0.0037(18)
C28 0.074(3) 0.082(2) 0.0614(19) 0.0361(18) -0.0128(17) -0.0283(19)
C29 0.055(2) 0.112(3) 0.070(2) 0.049(2) 0.0004(16) -0.0094(19)
C30 0.0444(18) 0.088(2) 0.0513(16) 0.0302(15) 0.0035(12) 0.0049(15)
C31 0.0391(15) 0.0556(14) 0.0381(12) -0.0107(10) -0.0054(10) 0.0084(11)
C32 0.116(3) 0.0511(17) 0.069(2) -0.0109(16) -0.033(2) 0.0068(18)
C33 0.173(5) 0.056(2) 0.131(4) -0.026(2) -0.075(4) 0.018(3)
C34 0.110(4) 0.092(3) 0.120(4) -0.060(3) -0.060(3) 0.037(3)
C35 0.066(2) 0.113(3) 0.063(2) -0.047(2) -0.0134(17) 0.012(2)
C36 0.0519(19) 0.087(2) 0.0426(14) -0.0218(15) -0.0018(12) 0.0090(16)
C37 0.0284(12) 0.0429(11) 0.0278(10) 0.0005(8) -0.0057(8) 0.0033(9)
C38 0.0357(15) 0.0552(15) 0.0452(13) -0.0036(11) 0.0059(10) 0.0039(11)
C39 0.0385(17) 0.073(2) 0.0608(17) -0.0174(15) 0.0033(13) 0.0115(13)
C40 0.053(2) 0.0596(18) 0.0630(18) -0.0194(14) -0.0154(14) 0.0240(14)
C41 0.065(2) 0.0415(14) 0.0570(16) -0.0019(12) -0.0154(14) 0.0097(13)
C42 0.0429(15) 0.0446(13) 0.0388(12) 0.0024(10) -0.0037(10) 0.0022(10)
C43 0.0435(14) 0.0420(12) 0.0342(11) -0.0020(9) -0.0043(9) -0.0086(10)
C44 0.0452(17) 0.0748(19) 0.0376(13) -0.0039(12) -0.0036(11) -0.0176(14)
C45 0.080(3) 0.111(3) 0.0508(18) -0.0128(19) -0.0114(17) -0.052(2)
C46 0.142(4) 0.080(3) 0.103(3) 0.002(2) -0.032(3) -0.072(3)
C47 0.164(5) 0.056(2) 0.160(5) 0.032(3) -0.075(4) -0.051(3)
C48 0.099(3) 0.0442(16) 0.103(3) 0.0131(17) -0.049(2) -0.0213(17)
C49 0.063(2) 0.064(2) 0.076(2) 0.0148(17) 0.0005(19) -0.0069(17)
C50 0.0508(19) 0.089(2) 0.0397(14) 0.0016(14) 0.0161(12) -0.0157(16)
C51 0.0399(18) 0.094(2) 0.0523(17) -0.0122(16) 0.0183(13) -0.0022(15)
C52 0.071(3) 0.067(2) 0.0605(19) -0.0149(16) 0.0030(17) 0.0101(17)
C53 0.117(3) 0.0467(16) 0.077(2) 0.0086(16) 0.046(2) -0.0172(19)
C54 0.0534(19) 0.0386(13) 0.0649(18) -0.0064(13) -0.0049(14) 0.0092(12)
O10 0.075(3) 0.090(3) 0.103(3) 0.022(2) 0.001(2) -0.042(2)
C55 0.069(4) 0.047(3) 0.064(3) 0.009(3) -0.003(3) -0.011(3)
C56 0.068(5) 0.077(4) 0.176(8) 0.017(5) -0.015(5) -0.031(3)
C55F 0.109(10) 0.044(4) 0.101(8) 0.014(5) 0.039(7) -0.011(5)
C56F 0.099(8) 0.045(4) 0.120(8) 0.029(5) 0.016(7) 0.011(5)
O11 0.088(5) 0.062(6) 0.050(3) -0.008(3) 0.024(3) 0.021(5)
O12 0.050(3) 0.092(5) 0.061(3) 0.002(3) 0.030(2) 0.000(3)
C57 0.093(7) 0.066(5) 0.080(5) 0.000(4) 0.007(4) 0.014(4)
C58 0.110(8) 0.094(7) 0.068(5) -0.014(5) 0.044(5) 0.017(6)
C59 0.044(8) 0.119(14) 0.061(5) 0.001(7) 0.016(5) 0.022(8)
C60 0.068(6) 0.111(10) 0.054(4) 0.016(5) 0.010(4) -0.023(7)
O11F 0.086(5) 0.094(6) 0.052(3) -0.007(3) 0.014(3) 0.038(4)
O12F 0.050(4) 0.128(9) 0.060(3) 0.032(5) 0.023(3) 0.015(4)
C57F 0.139(16) 0.087(14) 0.130(14) -0.036(11) 0.051(11) 0.019(11)
C58F 0.062(10) 0.148(14) 0.050(5) -0.036(7) 0.022(6) -0.013(10)
C59F 0.046(5) 0.155(13) 0.051(4) -0.013(6) 0.018(3) 0.006(6)
C60F 0.078(7) 0.123(10) 0.097(7) 0.052(7) 0.029(5) -0.006(7)

loop_
_atom_type_symbol
_atom_type_description
_atom_type_scat_dispersion_real
_atom_type_scat_dispersion_imag
_atom_type_scat_source
C C 0.0033 0.0016 'International Tables Vol C Tables 4.2.6.8 and 6.1.1.4'
H H 0.0000 0.0000 'International Tables Vol C Tables 4.2.6.8 and 6.1.1.4'
Li Li -0.0003 0.0001 'International Tables Vol C Tables 4.2.6.8 and 6.1.1.4'
O O 0.0106 0.0060 'International Tables Vol C Tables 4.2.6.8 and 6.1.1.4'
Si Si 0.0817 0.0704 'International Tables Vol C Tables 4.2.6.8 and 6.1.1.4'
Cl Cl 0.1484 0.1585 'International Tables Vol C Tables 4.2.6.8 and 6.1.1.4'
Sc Sc 0.2519 0.3716 'International Tables Vol C Tables 4.2.6.8 and 6.1.1.4'

loop_
_geom_angle_atom_site_label_1
_geom_angle_atom_site_label_2
_geom_angle_atom_site_label_3
_geom_angle
O1 Sc1 O4 171.16(6)
O1 Sc1 O6 83.88(6)
O4 Sc1 O6 95.61(6)
O1 Sc1 O3 95.78(6)
O4 Sc1 O3 83.81(6)
O6 Sc1 O3 174.02(6)
O1 Sc1 O9 86.83(6)
O4 Sc1 O9 84.34(6)
O6 Sc1 O9 87.72(6)
O3 Sc1 O9 86.30(7)
O1 Sc1 Cl1 92.58(4)
O4 Sc1 Cl1 96.25(5)
O6 Sc1 Cl1 90.63(4)
O3 Sc1 Cl1 95.35(5)
O9 Sc1 Cl1 178.30(5)
O1 Sc1 Li1 42.96(9)
O4 Sc1 Li1 138.23(9)
O6 Sc1 Li1 43.00(8)
O3 Sc1 Li1 137.96(9)
O9 Sc1 Li1 96.74(9)
Cl1 Sc1 Li1 81.76(8)
O1 Sc1 Li2 138.36(12)
O4 Sc1 Li2 42.22(11)
O6 Sc1 Li2 137.62(11)
O3 Sc1 Li2 42.62(12)
O9 Sc1 Li2 90.96(16)
Cl1 Sc1 Li2 90.54(16)
Li1 Sc1 Li2 172.30(18)
O1 Si1 O2 110.57(8)
O1 Si1 C7 111.33(9)
O2 Si1 C7 107.52(10)
O1 Si1 C1 110.99(9)
O2 Si1 C1 109.53(9)
C7 Si1 C1 106.76(10)
O3 Si2 O2 110.43(8)
O3 Si2 C19 113.26(9)
O2 Si2 C19 106.20(10)
O3 Si2 C13 111.66(9)
O2 Si2 C13 108.36(9)
C19 Si2 C13 106.65(11)
O4 Si3 O5 110.80(8)
O4 Si3 C25 112.06(10)
O5 Si3 C25 105.83(10)
O4 Si3 C31 109.52(10)
O5 Si3 C31 109.90(10)
C25 Si3 C31 108.65(11)
O6 Si4 O5 109.89(8)
O6 Si4 C43 112.32(9)
O5 Si4 C43 109.10(9)
O6 Si4 C37 110.81(8)
O5 Si4 C37 107.66(9)
C43 Si4 C37 106.91(11)
Si1 O1 Li1 137.78(13)
Si1 O1 Sc1 131.59(8)
Li1 O1 Sc1 90.62(12)
Si1 O2 Si2 137.97(10)
Si2 O3 Li2 136.96(18)
Si2 O3 Sc1 130.97(8)
Li2 O3 Sc1 90.81(17)
Si3 O4 Li2 136.76(16)
Si3 O4 Sc1 131.70(9)
Li2 O4 Sc1 91.54(14)
Si3 O5 Si4 136.38(10)
Si4 O6 Li1 137.20(15)
Si4 O6 Sc1 132.21(8)
Li1 O6 Sc1 90.24(13)
C49 O7 C50 112.1(2)
C49 O7 Li1 132.3(2)
C50 O7 Li1 108.7(2)
C52 O8 C51 113.2(3)
C52 O8 Li1 127.0(2)
C51 O8 Li1 107.4(2)
C54 O9 C53 111.3(2)
C54 O9 Sc1 124.75(17)
C53 O9 Sc1 123.52(19)
O1 Li1 O6 90.83(16)
O1 Li1 O8 114.8(2)
O6 Li1 O8 122.0(2)
O1 Li1 O7 131.8(2)
O6 Li1 O7 117.5(2)
O8 Li1 O7 83.72(16)
O1 Li1 C51 139.21(19)
O6 Li1 C51 122.7(2)
O8 Li1 C51 29.53(11)
O7 Li1 C51 55.82(13)
O1 Li1 Sc1 46.42(9)
O6 Li1 Sc1 46.76(9)
O8 Li1 Sc1 144.18(19)
O7 Li1 Sc1 132.07(19)
C51 Li1 Sc1 167.52(18)
O11F Li2 O12 60.3(3)
O11F Li2 O4 138.3(5)
O12 Li2 O4 121.6(3)
O11F Li2 O3 115.0(3)
O12 Li2 O3 135.6(4)
O4 Li2 O3 91.6(2)
O11F Li2 O11 25.7(4)
O12 Li2 O11 80.8(4)
O4 Li2 O11 115.6(5)
O3 Li2 O11 112.6(3)
O11F Li2 O12F 81.5(4)
O12 Li2 O12F 23.3(2)
O4 Li2 O12F 113.2(3)
O3 Li2 O12F 120.5(5)
O11 Li2 O12F 103.7(4)
O11F Li2 C58F 31.4(6)
O12 Li2 C58F 33.0(5)
O4 Li2 C58F 126.0(4)
O3 Li2 C58F 141.5(5)
O11 Li2 C58F 48.0(6)
O12F Li2 C58F 56.3(5)
O11F Li2 C57F 27.7(5)
O12 Li2 C57F 85.2(5)
O4 Li2 C57F 116.5(7)
O3 Li2 C57F 106.8(5)
O11 Li2 C57F 5.8(6)
O12F Li2 C57F 107.8(5)
C58F Li2 C57F 52.7(7)
O11F Li2 Sc1 139.3(5)
O12 Li2 Sc1 160.4(4)
O4 Li2 Sc1 46.24(11)
O3 Li2 Sc1 46.57(11)
O11 Li2 Sc1 117.6(4)
O12F Li2 Sc1 138.6(4)
C58F Li2 Sc1 162.7(5)
C57F Li2 Sc1 113.6(6)
C2 C1 C6 117.2(2)
C2 C1 Si1 120.99(17)
C6 C1 Si1 121.74(19)
C1 C2 C3 121.5(3)
C1 C2 H2 119.6(17)
C3 C2 H2 118.9(17)
C4 C3 C2 120.0(3)
C4 C3 H3 117(2)
C2 C3 H3 122(2)
C3 C4 C5 120.2(3)
C3 C4 H4 119(2)
C5 C4 H4 121(2)
C4 C5 C6 119.9(3)
C4 C5 H5 125(2)
C6 C5 H5 115(2)
C1 C6 C5 121.1(3)
C1 C6 H6 120.3(16)
C5 C6 H6 118.5(16)
C8 C7 C12 116.7(3)
C8 C7 Si1 122.9(2)
C12 C7 Si1 120.3(2)
C7 C8 C9 121.3(4)
C7 C8 H8 118.3(18)
C9 C8 H8 120.4(18)
C10 C9 C8 120.1(4)
C10 C9 H9 122(3)
C8 C9 H9 118(3)
C11 C10 C9 119.9(3)
C11 C10 H10 120.1
C9 C10 H10 120.1
C10 C11 C12 120.5(4)
C10 C11 H11 119.8
C12 C11 H11 119.8
C11 C12 C7 121.6(3)
C11 C12 H12 120(2)
C7 C12 H12 118(2)
C18 C13 C14 117.3(2)
C18 C13 Si2 122.4(2)
C14 C13 Si2 120.3(2)
C15 C14 C13 120.6(3)
C15 C14 H14 118.9(18)
C13 C14 H14 120.5(18)
C16 C15 C14 120.6(3)
C16 C15 H15 122(2)
C14 C15 H15 117(2)
C17 C16 C15 119.6(3)
C17 C16 H16 118(2)
C15 C16 H16 122(2)
C16 C17 C18 120.8(3)
C16 C17 H17 124(2)
C18 C17 H17 116(2)
C17 C18 C13 121.1(3)
C17 C18 H18 118.8(19)
C13 C18 H18 120.1(18)
C20 C19 C24 117.3(3)
C20 C19 Si2 122.7(2)
C24 C19 Si2 119.9(2)
C19 C20 C21 121.2(3)
C19 C20 H20 122.4(16)
C21 C20 H20 116.4(16)
C22 C21 C20 119.3(4)
C22 C21 H21 134(2)
C20 C21 H21 107(2)
C23 C22 C21 120.3(3)
C23 C22 H22 123(2)
C21 C22 H22 117(2)
C22 C23 C24 120.6(4)
C22 C23 H23 119.7
C24 C23 H23 119.7
C23 C24 C19 121.3(4)
C23 C24 H24 120(2)
C19 C24 H24 118(2)
C26 C25 C30 117.0(2)
C26 C25 Si3 122.7(2)
C30 C25 Si3 120.2(2)
C25 C26 C27 120.9(3)
C25 C26 H26 121.7(18)
C27 C26 H26 117.4(18)
C28 C27 C26 119.8(3)
C28 C27 H27 129(2)
C26 C27 H27 111(2)
C29 C28 C27 120.7(3)
C29 C28 H28 124(2)
C27 C28 H28 115(2)
C28 C29 C30 119.4(4)
C28 C29 H29 115(2)
C30 C29 H29 126(3)
C29 C30 C25 122.3(3)
C29 C30 H30 120(2)
C25 C30 H30 117(2)
C32 C31 C36 116.2(3)
C32 C31 Si3 119.6(2)
C36 C31 Si3 124.2(2)
C31 C32 C33 122.1(4)
C31 C32 H32 118(2)
C33 C32 H32 119(2)
C34 C33 C32 119.5(4)
C34 C33 H33 120.2
C32 C33 H33 120.2
C35 C34 C33 120.9(4)
C35 C34 H34 120(3)
C33 C34 H34 119(3)
C34 C35 C36 120.0(4)
C34 C35 H35 126(3)
C36 C35 H35 114(3)
C31 C36 C35 121.3(4)
C31 C36 H36 115.1(18)
C35 C36 H36 123.2(18)
C42 C37 C38 116.6(2)
C42 C37 Si4 122.52(18)
C38 C37 Si4 120.56(18)
C39 C38 C37 121.9(3)
C39 C38 H38 120(2)
C37 C38 H38 118(2)
C40 C39 C38 119.9(3)
C40 C39 H39 120.0(19)
C38 C39 H39 120.1(19)
C39 C40 C41 120.0(3)
C39 C40 H40 121(2)
C41 C40 H40 119(2)
C40 C41 C42 120.1(3)
C40 C41 H41 123(2)
C42 C41 H41 117(2)
C37 C42 C41 121.4(3)
C37 C42 H42 119.8(16)
C41 C42 H42 118.8(16)
C48 C43 C44 116.2(3)
C48 C43 Si4 121.4(2)
C44 C43 Si4 122.4(2)
C43 C44 C45 121.5(3)
C43 C44 H44 118.0(17)
C45 C44 H44 120.5(17)
C46 C45 C44 120.6(4)
C46 C45 H45 123(3)
C44 C45 H45 116(3)
C45 C46 C47 119.6(3)
C45 C46 H46 122(3)
C47 C46 H46 118(3)
C46 C47 C48 120.6(4)
C46 C47 H47 119.7
C48 C47 H47 119.7
C43 C48 C47 121.4(4)
C43 C48 H48 119(2)
C47 C48 H48 119(2)
O7 C49 H49A 109(2)
O7 C49 H49B 109(2)
H49A C49 H49B 123(3)
O7 C49 H49C 106(2)
H49A C49 H49C 109(3)
H49B C49 H49C 99(3)
O7 C50 C51 107.6(2)
O7 C50 H50A 109.2(19)
C51 C50 H50A 113(2)
O7 C50 H50B 109.5(18)
C51 C50 H50B 108.4(18)
H50A C50 H50B 109(3)
O8 C51 C50 107.8(3)
O8 C51 Li1 43.03(14)
C50 C51 Li1 75.68(18)
O8 C51 H51A 108.8(19)
C50 C51 H51A 113.3(19)
Li1 C51 H51A 96.9(19)
O8 C51 H51B 106(2)
C50 C51 H51B 110(2)
Li1 C51 H51B 146(2)
H51A C51 H51B 110(3)
O8 C52 H52A 108(2)
O8 C52 H52B 113(2)
H52A C52 H52B 109(3)
O8 C52 H52C 104(2)
H52A C52 H52C 110(3)
H52B C52 H52C 112(3)
C55 C53 O9 118.2(4)
C55 C53 C55F 48.9(6)
O9 C53 C55F 108.7(4)
C55 C53 H53A 112(2)
O9 C53 H53A 113(2)
C55F C53 H53A 138(2)
C55 C53 H53B 99(3)
O9 C53 H53B 109(3)
C55F C53 H53B 55(3)
H53A C53 H53B 105(3)
O9 C54 C56F 99.0(4)
O9 C54 H54A 107(3)
C56F C54 H54A 133(3)
O9 C54 H54B 115(2)
C56F C54 H54B 98(2)
H54A C54 H54B 105(4)
O9 C54 H54C 114(5)
C56F C54 H54C 39(5)
H54A C54 H54C 94(5)
H54B C54 H54C 119(5)
C55 O10 C56 110.9(5)
C53 C55 O10 108.6(5)
C53 C55 H55A 99(3)
O10 C55 H55A 111(3)
C53 C55 H55B 124(8)
O10 C55 H55B 109(7)
H55A C55 H55B 105(8)
O10 C56 H56A 109.5
O10 C56 H56B 109.5
H56A C56 H56B 109.5
O10 C56 H56C 109.5
H56A C56 H56C 109.5
H56B C56 H56C 109.5
C56F C55F C53 95.4(7)
C56F C55F H53B 73(3)
C53 C55F H53B 51(3)
C56F C55F H55B 130(5)
C53 C55F H55B 90(5)
H53B C55F H55B 139(6)
C56F C55F H55C 112.6
C53 C55F H55C 112.5
H53B C55F H55C 80.3
H55B C55F H55C 110.6
C56F C55F H55D 112.8
C53 C55F H55D 112.8
H53B C55F H55D 163.3
H55B C55F H55D 25.5
H55C C55F H55D 110.1
C55F C56F C54 106.3(7)
C55F C56F H53B 47.0(18)
C54 C56F H53B 100(2)
C55F C56F H56D 110.3
C54 C56F H56D 110.5
H53B C56F H56D 147.2
C55F C56F H56E 110.6
C54 C56F H56E 110.5
H53B C56F H56E 69.8
H56D C56F H56E 108.6
C55F C56F H54C 135(5)
C54 C56F H54C 35(5)
H53B C56F H54C 105(5)
H56D C56F H54C 106.7
H56E C56F H54C 79.3
C57 O11 C58 115.7(7)
C57 O11 Li2 135.4(6)
C58 O11 Li2 105.2(6)
C60 O12 C59 111.7(8)
C60 O12 Li2 126.4(7)
C59 O12 Li2 115.5(9)
O11 C57 H57A 109.5
O11 C57 H57B 109.5
H57A C57 H57B 109.5
O11 C57 H57C 109.4
H57A C57 H57C 109.5
H57B C57 H57C 109.5
C59 C58 O11 112.2(9)
C59 C58 H58A 109.1
O11 C58 H58A 109.2
C59 C58 H58B 109.2
O11 C58 H58B 109.2
H58A C58 H58B 107.9
C58 C59 O12 111.1(11)
C58 C59 H59A 109.4
O12 C59 H59A 109.4
C58 C59 H59B 109.4
O12 C59 H59B 109.5
H59A C59 H59B 108.0
O12 C60 H60A 109.5
O12 C60 H60B 109.4
H60A C60 H60B 109.5
O12 C60 H60C 109.5
H60A C60 H60C 109.5
H60B C60 H60C 109.5
C57F O11F C58F 112.6(12)
C57F O11F Li2 116.2(9)
C58F O11F Li2 108.8(10)
C60F O12F C59F 112.6(9)
C60F O12F Li2 140.1(7)
C59F O12F Li2 103.6(8)
O11F C57F Li2 36.1(5)
O11F C57F H57D 109.4
Li2 C57F H57D 86.5
O11F C57F H57E 109.6
Li2 C57F H57E 92.8
H57D C57F H57E 109.5
O11F C57F H57F 109.4
Li2 C57F H57F 145.1
H57D C57F H57F 109.5
H57E C57F H57F 109.5
C59F C58F O11F 105.8(12)
C59F C58F Li2 84.2(9)
O11F C58F Li2 39.8(6)
C59F C58F H58C 110.5
O11F C58F H58C 110.5
Li2 C58F H58C 88.2
C59F C58F H58D 110.6
O11F C58F H58D 110.7
Li2 C58F H58D 150.5
H58C C58F H58D 108.7
C58F C59F O12F 109.2(10)
C58F C59F H59C 109.8
O12F C59F H59C 109.9
C58F C59F H59D 109.9
O12F C59F H59D 109.8
H59C C59F H59D 108.3
O12F C60F H60D 109.5
O12F C60F H60E 109.5
H60D C60F H60E 109.5
O12F C60F H60F 109.4
H60D C60F H60F 109.5
H60E C60F H60F 109.5

loop_
_geom_bond_atom_site_label_1
_geom_bond_atom_site_label_2
_geom_bond_distance
Sc1 O1 2.0600(14)
Sc1 O4 2.0622(14)
Sc1 O6 2.0715(15)
Sc1 O3 2.0729(16)
Sc1 O9 2.2917(16)
Sc1 Cl1 2.4920(7)
Sc1 Li1 2.843(4)
Sc1 Li2 2.854(5)
Si1 O1 1.6045(15)
Si1 O2 1.6372(16)
Si1 C7 1.869(2)
Si1 C1 1.871(2)
Si2 O3 1.6075(16)
Si2 O2 1.6436(15)
Si2 C19 1.872(2)
Si2 C13 1.874(2)
Si3 O4 1.6079(15)
Si3 O5 1.6431(16)
Si3 C25 1.868(2)
Si3 C31 1.870(3)
Si4 O6 1.6019(15)
Si4 O5 1.6451(15)
Si4 C43 1.869(2)
Si4 C37 1.880(2)
O1 Li1 1.938(4)
O3 Li2 1.933(5)
O4 Li2 1.918(5)
O6 Li1 1.939(4)
O7 C49 1.422(4)
O7 C50 1.426(3)
O7 Li1 1.998(4)
O8 C52 1.414(4)
O8 C51 1.434(4)
O8 Li1 1.986(4)
O9 C54 1.433(3)
O9 C53 1.436(3)
Li1 C51 2.776(5)
Li2 O11F 1.797(8)
Li2 O12 1.897(8)
Li2 O11 2.203(10)
Li2 O12F 2.231(12)
Li2 C58F 2.658(17)
Li2 C57F 2.737(16)
C1 C2 1.388(3)
C1 C6 1.390(3)
C2 C3 1.393(4)
C2 H2 0.98(3)
C3 C4 1.365(5)
C3 H3 0.90(4)
C4 C5 1.366(5)
C4 H4 0.94(3)
C5 C6 1.401(4)
C5 H5 0.97(4)
C6 H6 0.98(3)
C7 C8 1.387(4)
C7 C12 1.393(4)
C8 C9 1.396(5)
C8 H8 0.90(3)
C9 C10 1.364(6)
C9 H9 0.91(5)
C10 C11 1.358(6)
C10 H10 0.9300
C11 C12 1.380(4)
C11 H11 0.9300
C12 H12 1.01(4)
C13 C18 1.393(4)
C13 C14 1.399(4)
C14 C15 1.396(4)
C14 H14 0.93(3)
C15 C16 1.371(5)
C15 H15 0.91(4)
C16 C17 1.359(5)
C16 H16 0.96(3)
C17 C18 1.390(4)
C17 H17 0.84(3)
C18 H18 0.92(3)
C19 C20 1.373(4)
C19 C24 1.403(4)
C20 C21 1.411(4)
C20 H20 0.88(2)
C21 C22 1.381(6)
C21 H21 0.90(3)
C22 C23 1.348(6)
C22 H22 1.03(4)
C23 C24 1.382(5)
C23 H23 0.9300
C24 H24 1.04(4)
C25 C26 1.387(4)
C25 C30 1.391(4)
C26 C27 1.397(4)
C26 H26 0.93(3)
C27 C28 1.373(5)
C27 H27 0.88(3)
C28 C29 1.357(6)
C28 H28 0.87(4)
C29 C30 1.383(4)
C29 H29 1.04(4)
C30 H30 1.01(4)
C31 C32 1.377(4)
C31 C36 1.390(4)
C32 C33 1.394(5)
C32 H32 0.89(4)
C33 C34 1.352(7)
C33 H33 0.9300
C34 C35 1.336(7)
C34 H34 1.04(5)
C35 C36 1.403(5)
C35 H35 0.90(4)
C36 H36 0.97(3)
C37 C42 1.388(3)
C37 C38 1.393(3)
C38 C39 1.390(4)
C38 H38 0.93(3)
C39 C40 1.360(5)
C39 H39 0.98(3)
C40 C41 1.370(5)
C40 H40 0.92(4)
C41 C42 1.392(4)
C41 H41 0.94(3)
C42 H42 0.94(3)
C43 C48 1.374(4)
C43 C44 1.388(4)
C44 C45 1.392(4)
C44 H44 0.99(3)
C45 C46 1.323(6)
C45 H45 0.87(4)
C46 C47 1.365(6)
C46 H46 0.93(5)
C47 C48 1.380(5)
C47 H47 0.9300
C48 H48 0.92(4)
C49 H49A 0.92(4)
C49 H49B 1.00(4)
C49 H49C 1.01(5)
C50 C51 1.470(5)
C50 H50A 0.97(3)
C50 H50B 1.03(3)
C51 H51A 1.05(4)
C51 H51B 0.93(3)
C52 H52A 1.04(4)
C52 H52B 0.99(4)
C52 H52C 1.03(4)
C53 C55 1.362(7)
C53 C55F 1.491(10)
C53 H53A 0.85(3)
C53 H53B 1.20(6)
C54 C56F 1.587(9)
C54 H54A 0.85(5)
C54 H54B 1.00(4)
C54 H54C 0.95(9)
O10 C55 1.386(7)
O10 C56 1.438(7)
C55 H55A 0.89(5)
C55 H55B 0.70(9)
C56 H56A 0.9600
C56 H56B 0.9600
C56 H56C 0.9600
C55F C56F 1.513(16)
C55F H53B 1.28(5)
C55F H55B 1.09(9)
C55F H55C 0.9700
C55F H55D 0.9700
C56F H53B 1.67(6)
C56F H56D 0.9700
C56F H56E 0.9700
C56F H54C 1.04(9)
O11 C57 1.391(12)
O11 C58 1.417(12)
O12 C60 1.432(11)
O12 C59 1.416(17)
C57 H57A 0.9600
C57 H57B 0.9600
C57 H57C 0.9600
C58 C59 1.427(19)
C58 H58A 0.9700
C58 H58B 0.9700
C59 H59A 0.9700
C59 H59B 0.9700
C60 H60A 0.9600
C60 H60B 0.9600
C60 H60C 0.9600
O11F C57F 1.418(18)
O11F C58F 1.464(18)
O12F C60F 1.394(13)
O12F C59F 1.404(13)
C57F H57D 0.9600
C57F H57E 0.9600
C57F H57F 0.9600
C58F C59F 1.46(2)
C58F H58C 0.9700
C58F H58D 0.9700
C59F H59C 0.9700
C59F H59D 0.9700
C60F H60D 0.9600
C60F H60E 0.9600
C60F H60F 0.9600
